data_7231668
loop_
_publ_author_name
'Kundu, Anu'
'Karthikeyan, Subramanian'
'Sagara, Yoshimitsu'
'Moon, Dohyun'
'Anthony, Savarimuthu Philip'

_publ_section_title
;
 Unusual fluorescent photoswitching of imidazole derivatives: the role of
 molecular conformation and twist angle controlled organic solid state
 fluorescence.
;
_journal_issue 43
_journal_name_full 'Physical chemistry chemical physics : PCCP'
_journal_page_first 27385
_journal_page_last 27393
_journal_paper_doi 10.1039/c8cp05355c
_journal_volume 20
_journal_year 2018
_chemical_formula_moiety 'C51 H36 N4'
_chemical_formula_sum 'C51 H36 N4'
_chemical_formula_weight 704.84
_space_group_crystal_system monoclinic
_space_group_IT_number 14
_space_group_name_Hall '-P 2ybc'
_space_group_name_H-M_alt 'P 1 21/c 1'
_symmetry_space_group_name_Hall '-P 2ybc'
_symmetry_space_group_name_H-M 'P 1 21/c 1'
_atom_sites_solution_hydrogens geom
_audit_creation_method SHELXL-2016/6
_cell_angle_alpha 90
_cell_angle_beta 91.92(3)
_cell_angle_gamma 90
_cell_formula_units_Z 4
_cell_length_a 14.552(3)
_cell_length_b 14.684(3)
_cell_length_c 17.328(4)
_cell_measurement_reflns_used 108280
_cell_measurement_temperature 173(2)
_cell_measurement_theta_max 33.679
_cell_measurement_theta_min 0.350
_cell_volume 3700.6(14)
_computing_cell_refinement '<i>HKL3000sm</i>(Otwinowski & Minor, 1997)'
_computing_data_collection '<i>PAL BL2D-SMDC Program</i>(Shin et. al, 2016)'
_computing_data_reduction '<i>HKL3000sm</i>(Otwinowski & Minor, 1997)'
_computing_molecular_graphics '<i>DIAMOND 4</i>(Putz & Brandenburg, 2014)'
_computing_publication_material '<i>enCifer 1.5.1</i>'
_computing_structure_refinement '<i>SHELXL-2016</i> (Sheldrick, 2015)'
_computing_structure_solution '<i>SHELXT-2014</i> (Sheldrick, 2015)'
_diffrn_ambient_temperature 173(2)
_diffrn_measured_fraction_theta_full 0.996
_diffrn_measured_fraction_theta_max 0.990
_diffrn_measurement_device_type 'ADSC Q210 CCD area detector'
_diffrn_measurement_method 'omega scan'
_diffrn_radiation_type synchrotron
_diffrn_radiation_wavelength 0.610
_diffrn_reflns_av_R_equivalents 0.0464
_diffrn_reflns_av_unetI/netI 0.0414
_diffrn_reflns_Laue_measured_fraction_full 0.996
_diffrn_reflns_Laue_measured_fraction_max 0.990
_diffrn_reflns_limit_h_max 20
_diffrn_reflns_limit_h_min -20
_diffrn_reflns_limit_k_max 20
_diffrn_reflns_limit_k_min -19
_diffrn_reflns_limit_l_max 24
_diffrn_reflns_limit_l_min -24
_diffrn_reflns_number 36888
_diffrn_reflns_point_group_measured_fraction_full 0.996
_diffrn_reflns_point_group_measured_fraction_max 0.990
_diffrn_reflns_theta_full 21.469
_diffrn_reflns_theta_max 24.999
_diffrn_reflns_theta_min 1.560
_diffrn_source 'PLSII 2D bending magnet'
_exptl_absorpt_coefficient_mu 0.055
_exptl_absorpt_correction_T_max 1.000
_exptl_absorpt_correction_T_min 0.937
_exptl_absorpt_correction_type empirical
_exptl_absorpt_process_details '<i>HKL3000sm Scalepack(Otwinowski & Minor, 1997)</i>'
_exptl_crystal_colour colorless
_exptl_crystal_density_diffrn 1.265
_exptl_crystal_description block
_exptl_crystal_F_000 1480
_exptl_crystal_size_max 0.078
_exptl_crystal_size_mid 0.075
_exptl_crystal_size_min 0.065
_refine_diff_density_max 0.327
_refine_diff_density_min -0.355
_refine_diff_density_rms 0.060
_refine_ls_extinction_method none
_refine_ls_goodness_of_fit_ref 1.023
_refine_ls_hydrogen_treatment constr
_refine_ls_matrix_type full
_refine_ls_number_parameters 496
_refine_ls_number_reflns 10201
_refine_ls_number_restraints 0
_refine_ls_restrained_S_all 1.023
_refine_ls_R_factor_all 0.0621
_refine_ls_R_factor_gt 0.0449
_refine_ls_shift/su_max 0.001
_refine_ls_shift/su_mean 0.000
_refine_ls_structure_factor_coef Fsqd
_refine_ls_weighting_details 'w=1/[\s^2^(Fo^2^)+(0.0793P)^2^] where P=(Fo^2^+2Fc^2^)/3'
_refine_ls_weighting_scheme calc
_refine_ls_wR_factor_gt 0.1162
_refine_ls_wR_factor_ref 0.1234
_reflns_Friedel_coverage 0.000
_reflns_number_gt 7706
_reflns_number_total 10201
_reflns_threshold_expression 'I > 2\s(I)'
_cod_data_source_file c8cp05355c6.cif
_cod_data_source_block SPA179
_cod_depositor_comments 'Adding full bibliography for 7231668--7231672.cif.'
_cod_original_cell_volume 3700.6(13)
_cod_database_code 7231668
_shelx_shelxl_version_number 2016/6
_shelx_space_group_comment
;
The symmetry employed for this shelxl refinement is uniquely defined
by the following loop, which should always be used as a source of
symmetry information in preference to the above space-group names.
They are only intended as comments.
;
_shelx_estimated_absorpt_t_min 0.996
_shelx_estimated_absorpt_t_max 0.996

loop_
_space_group_symop_operation_xyz
'x, y, z'
'-x, y+1/2, -z+1/2'
'-x, -y, -z'
'x, -y-1/2, z-1/2'

loop_
_atom_site_label
_atom_site_type_symbol
_atom_site_fract_x
_atom_site_fract_y
_atom_site_fract_z
_atom_site_U_iso_or_equiv
_atom_site_adp_type
_atom_site_occupancy
_atom_site_site_symmetry_order
_atom_site_calc_flag
_atom_site_refinement_flags_posn
_atom_site_refinement_flags_adp
N1 N 0.18028(7) 0.53765(7) 0.76571(5) 0.0217(2) Uani 1 1 d . .
N2 N 0.57607(6) 0.56237(6) 0.60894(6) 0.01712(19) Uani 1 1 d . .
N3 N 0.57250(6) 0.41079(6) 0.61068(5) 0.01430(18) Uani 1 1 d . .
N4 N 0.40542(6) 0.06823(6) 0.64172(6) 0.01662(18) Uani 1 1 d . .
C1 C 0.17153(7) 0.51356(7) 0.84473(6) 0.0176(2) Uani 1 1 d . .
C2 C 0.24215(8) 0.52929(8) 0.89883(7) 0.0223(2) Uani 1 1 d . .
H2 H 0.297813 0.556437 0.883261 0.027 Uiso 1 1 calc R U
C3 C 0.23191(9) 0.50552(8) 0.97579(7) 0.0264(3) Uani 1 1 d . .
H3 H 0.281214 0.514936 1.012241 0.032 Uiso 1 1 calc R U
C4 C 0.15068(10) 0.46845(8) 0.99932(7) 0.0283(3) Uani 1 1 d . .
H4 H 0.143320 0.453308 1.052056 0.034 Uiso 1 1 calc R U
C5 C 0.07976(9) 0.45336(8) 0.94563(8) 0.0283(3) Uani 1 1 d . .
H5 H 0.023641 0.427724 0.961813 0.034 Uiso 1 1 calc R U
C6 C 0.08963(8) 0.47523(8) 0.86843(7) 0.0229(2) Uani 1 1 d . .
H6 H 0.040747 0.464105 0.831932 0.028 Uiso 1 1 calc R U
C7 C 0.11650(8) 0.60389(8) 0.73550(7) 0.0207(2) Uani 1 1 d . .
C8 C 0.10050(9) 0.68319(9) 0.77586(8) 0.0290(3) Uani 1 1 d . .
H8 H 0.132101 0.694189 0.823819 0.035 Uiso 1 1 calc R U
C9 C 0.03809(10) 0.74682(9) 0.74613(10) 0.0364(3) Uani 1 1 d . .
H9 H 0.027352 0.801466 0.773764 0.044 Uiso 1 1 calc R U
C10 C -0.00837(9) 0.73101(10) 0.67665(9) 0.0351(3) Uani 1 1 d . .
H10 H -0.050910 0.774717 0.656503 0.042 Uiso 1 1 calc R U
C11 C 0.00699(9) 0.65204(11) 0.63674(8) 0.0342(3) Uani 1 1 d . .
H11 H -0.025213 0.641156 0.589039 0.041 Uiso 1 1 calc R U
C12 C 0.06937(9) 0.58785(10) 0.66564(7) 0.0286(3) Uani 1 1 d . .
H12 H 0.079773 0.533279 0.637816 0.034 Uiso 1 1 calc R U
C13 C 0.26465(7) 0.52456(7) 0.72964(6) 0.0160(2) Uani 1 1 d . .
C14 C 0.31931(8) 0.44877(7) 0.74867(6) 0.0180(2) Uani 1 1 d . .
H14 H 0.297863 0.405329 0.784488 0.022 Uiso 1 1 calc R U
C15 C 0.40383(7) 0.43606(7) 0.71630(6) 0.0167(2) Uani 1 1 d . .
H15 H 0.440443 0.385129 0.731415 0.020 Uiso 1 1 calc R U
C16 C 0.43621(7) 0.49715(7) 0.66160(6) 0.0143(2) Uani 1 1 d . .
C17 C 0.38040(7) 0.57139(7) 0.64114(6) 0.0160(2) Uani 1 1 d . .
H17 H 0.400615 0.613104 0.603394 0.019 Uiso 1 1 calc R U
C18 C 0.29647(7) 0.58573(7) 0.67443(6) 0.0168(2) Uani 1 1 d . .
H18 H 0.260315 0.637170 0.659822 0.020 Uiso 1 1 calc R U
C19 C 0.52691(7) 0.49039(7) 0.62742(6) 0.0149(2) Uani 1 1 d . .
C20 C 0.65620(7) 0.52912(7) 0.57889(6) 0.0155(2) Uani 1 1 d . .
C21 C 0.65640(7) 0.43527(7) 0.57989(6) 0.0148(2) Uani 1 1 d . .
C22 C 0.72279(7) 0.59419(7) 0.54780(6) 0.0160(2) Uani 1 1 d . .
C23 C 0.76970(8) 0.57623(8) 0.48055(7) 0.0211(2) Uani 1 1 d . .
H23 H 0.763033 0.518677 0.455944 0.025 Uiso 1 1 calc R U
C24 C 0.82616(8) 0.64217(8) 0.44935(7) 0.0254(3) Uani 1 1 d . .
H24 H 0.857631 0.629582 0.403396 0.031 Uiso 1 1 calc R U
C25 C 0.83670(8) 0.72624(8) 0.48507(8) 0.0250(3) Uani 1 1 d . .
H25 H 0.875481 0.771088 0.463754 0.030 Uiso 1 1 calc R U
C26 C 0.79058(8) 0.74457(7) 0.55182(7) 0.0225(2) Uani 1 1 d . .
H26 H 0.797759 0.802120 0.576339 0.027 Uiso 1 1 calc R U
C27 C 0.73380(8) 0.67918(7) 0.58315(7) 0.0187(2) Uani 1 1 d . .
H27 H 0.702232 0.692341 0.628948 0.022 Uiso 1 1 calc R U
C28 C 0.72725(7) 0.37004(7) 0.55645(6) 0.0161(2) Uani 1 1 d . .
C29 C 0.81926(8) 0.38850(8) 0.57564(7) 0.0234(2) Uani 1 1 d . .
H29 H 0.834709 0.440672 0.605788 0.028 Uiso 1 1 calc R U
C30 C 0.88820(9) 0.33158(10) 0.55118(8) 0.0327(3) Uani 1 1 d . .
H30 H 0.950618 0.345083 0.564361 0.039 Uiso 1 1 calc R U
C31 C 0.86665(10) 0.25485(9) 0.50750(9) 0.0351(3) Uani 1 1 d . .
H31 H 0.914102 0.215809 0.490800 0.042 Uiso 1 1 calc R U
C32 C 0.77587(10) 0.23555(8) 0.48843(8) 0.0288(3) Uani 1 1 d . .
H32 H 0.760958 0.183016 0.458560 0.035 Uiso 1 1 calc R U
C33 C 0.70620(8) 0.29236(7) 0.51259(6) 0.0198(2) Uani 1 1 d . .
H33 H 0.643924 0.278412 0.499275 0.024 Uiso 1 1 calc R U
C34 C 0.53386(7) 0.32126(7) 0.61648(6) 0.01332(19) Uani 1 1 d . .
C35 C 0.45025(7) 0.30417(7) 0.57844(6) 0.0165(2) Uani 1 1 d . .
H35 H 0.422399 0.349670 0.546474 0.020 Uiso 1 1 calc R U
C36 C 0.40736(7) 0.22075(7) 0.58707(6) 0.0164(2) Uani 1 1 d . .
H36 H 0.349436 0.209380 0.562008 0.020 Uiso 1 1 calc R U
C37 C 0.44945(7) 0.15375(7) 0.63255(6) 0.0144(2) Uani 1 1 d . .
C38 C 0.53442(7) 0.17024(7) 0.66938(6) 0.0157(2) Uani 1 1 d . .
H38 H 0.563359 0.124032 0.699900 0.019 Uiso 1 1 calc R U
C39 C 0.57682(7) 0.25451(7) 0.66140(6) 0.0152(2) Uani 1 1 d . .
H39 H 0.634660 0.266229 0.686478 0.018 Uiso 1 1 calc R U
C40 C 0.32030(7) 0.05372(7) 0.67436(6) 0.0177(2) Uani 1 1 d . .
C41 C 0.25557(8) 0.11725(9) 0.69699(7) 0.0253(3) Uani 1 1 d . .
H41 H 0.266275 0.180814 0.692434 0.030 Uiso 1 1 calc R U
C42 C 0.17468(9) 0.08385(10) 0.72650(8) 0.0317(3) Uani 1 1 d . .
H42 H 0.128946 0.125461 0.742215 0.038 Uiso 1 1 calc R U
C43 C 0.15911(9) -0.00940(10) 0.73358(8) 0.0319(3) Uani 1 1 d . .
H43 H 0.102850 -0.030062 0.753657 0.038 Uiso 1 1 calc R U
C44 C 0.22399(8) -0.07236(9) 0.71193(7) 0.0261(3) Uani 1 1 d . .
H44 H 0.213008 -0.135787 0.717291 0.031 Uiso 1 1 calc R U
C45 C 0.30611(7) -0.04073(8) 0.68198(6) 0.0183(2) Uani 1 1 d . .
C46 C 0.38655(7) -0.08560(7) 0.65349(6) 0.0164(2) Uani 1 1 d . .
C47 C 0.41360(8) -0.17652(7) 0.64639(7) 0.0216(2) Uani 1 1 d . .
H47 H 0.374980 -0.224144 0.663369 0.026 Uiso 1 1 calc R U
C48 C 0.49715(9) -0.19653(8) 0.61440(7) 0.0249(3) Uani 1 1 d . .
H48 H 0.516870 -0.258014 0.610824 0.030 Uiso 1 1 calc R U
C49 C 0.55275(8) -0.12619(8) 0.58725(7) 0.0220(2) Uani 1 1 d . .
H49 H 0.609264 -0.141065 0.564409 0.026 Uiso 1 1 calc R U
C50 C 0.52738(7) -0.03584(7) 0.59290(6) 0.0177(2) Uani 1 1 d . .
H50 H 0.564777 0.011301 0.573359 0.021 Uiso 1 1 calc R U
C51 C 0.44538(7) -0.01626(7) 0.62811(6) 0.0144(2) Uani 1 1 d . .

loop_
_atom_site_aniso_label
_atom_site_aniso_U_11
_atom_site_aniso_U_22
_atom_site_aniso_U_33
_atom_site_aniso_U_23
_atom_site_aniso_U_13
_atom_site_aniso_U_12
N1 0.0163(4) 0.0318(5) 0.0172(5) 0.0064(4) 0.0022(4) 0.0085(4)
N2 0.0159(4) 0.0127(4) 0.0229(5) -0.0007(3) 0.0033(4) -0.0001(3)
N3 0.0149(4) 0.0092(4) 0.0189(4) 0.0000(3) 0.0022(3) 0.0007(3)
N4 0.0137(4) 0.0120(4) 0.0243(5) -0.0008(3) 0.0037(3) -0.0007(3)
C1 0.0168(5) 0.0187(5) 0.0175(5) 0.0019(4) 0.0036(4) 0.0049(4)
C2 0.0193(5) 0.0275(6) 0.0200(6) 0.0011(4) 0.0014(4) 0.0020(4)
C3 0.0362(7) 0.0245(6) 0.0185(6) -0.0018(4) -0.0014(5) 0.0087(5)
C4 0.0454(8) 0.0200(6) 0.0204(6) 0.0036(4) 0.0135(5) 0.0107(5)
C5 0.0307(7) 0.0203(6) 0.0352(7) 0.0030(5) 0.0181(5) 0.0024(5)
C6 0.0178(5) 0.0219(6) 0.0294(6) 0.0004(5) 0.0053(5) 0.0017(4)
C7 0.0138(5) 0.0271(6) 0.0214(6) 0.0071(4) 0.0011(4) 0.0036(4)
C8 0.0260(6) 0.0263(6) 0.0343(7) 0.0014(5) -0.0055(5) 0.0011(5)
C9 0.0333(7) 0.0204(6) 0.0552(9) 0.0053(6) -0.0021(6) 0.0037(5)
C10 0.0224(6) 0.0353(7) 0.0477(8) 0.0223(6) -0.0004(6) 0.0048(5)
C11 0.0228(6) 0.0529(9) 0.0266(7) 0.0123(6) -0.0032(5) 0.0064(6)
C12 0.0225(6) 0.0415(7) 0.0218(6) 0.0015(5) -0.0015(5) 0.0081(5)
C13 0.0143(5) 0.0196(5) 0.0142(5) -0.0008(4) 0.0002(4) 0.0014(4)
C14 0.0199(5) 0.0181(5) 0.0160(5) 0.0035(4) 0.0029(4) 0.0018(4)
C15 0.0186(5) 0.0148(5) 0.0166(5) 0.0012(4) 0.0018(4) 0.0032(4)
C16 0.0152(5) 0.0124(5) 0.0155(5) -0.0023(4) 0.0012(4) 0.0001(4)
C17 0.0178(5) 0.0129(5) 0.0173(5) 0.0004(4) 0.0010(4) -0.0007(4)
C18 0.0175(5) 0.0145(5) 0.0184(5) 0.0002(4) -0.0004(4) 0.0029(4)
C19 0.0166(5) 0.0104(5) 0.0176(5) -0.0006(4) 0.0018(4) 0.0015(4)
C20 0.0155(5) 0.0121(5) 0.0189(5) -0.0004(4) 0.0010(4) -0.0007(4)
C21 0.0142(5) 0.0134(5) 0.0169(5) -0.0002(4) 0.0010(4) 0.0001(4)
C22 0.0138(5) 0.0131(5) 0.0210(5) 0.0020(4) -0.0020(4) -0.0010(4)
C23 0.0205(5) 0.0190(5) 0.0239(6) -0.0007(4) 0.0021(4) -0.0027(4)
C24 0.0212(6) 0.0278(6) 0.0277(6) 0.0037(5) 0.0064(5) -0.0030(5)
C25 0.0179(5) 0.0196(6) 0.0374(7) 0.0095(5) -0.0003(5) -0.0041(4)
C26 0.0191(5) 0.0144(5) 0.0335(6) 0.0022(4) -0.0055(5) -0.0026(4)
C27 0.0182(5) 0.0150(5) 0.0227(5) 0.0010(4) -0.0026(4) -0.0004(4)
C28 0.0178(5) 0.0142(5) 0.0166(5) 0.0032(4) 0.0026(4) 0.0029(4)
C29 0.0191(5) 0.0260(6) 0.0250(6) 0.0015(5) 0.0002(4) 0.0033(4)
C30 0.0201(6) 0.0402(8) 0.0380(7) 0.0070(6) 0.0045(5) 0.0105(5)
C31 0.0359(7) 0.0325(7) 0.0377(8) 0.0040(6) 0.0131(6) 0.0184(6)
C32 0.0418(8) 0.0181(6) 0.0272(6) 0.0003(5) 0.0111(5) 0.0083(5)
C33 0.0256(6) 0.0149(5) 0.0192(5) 0.0015(4) 0.0037(4) 0.0026(4)
C34 0.0150(5) 0.0099(4) 0.0152(5) -0.0003(3) 0.0018(4) 0.0002(3)
C35 0.0177(5) 0.0133(5) 0.0184(5) 0.0015(4) -0.0029(4) 0.0034(4)
C36 0.0135(5) 0.0156(5) 0.0196(5) -0.0020(4) -0.0037(4) 0.0014(4)
C37 0.0150(5) 0.0112(5) 0.0170(5) -0.0016(4) 0.0017(4) -0.0006(3)
C38 0.0166(5) 0.0123(5) 0.0182(5) 0.0031(4) -0.0018(4) 0.0017(4)
C39 0.0137(5) 0.0147(5) 0.0170(5) 0.0012(4) -0.0021(4) 0.0001(4)
C40 0.0146(5) 0.0203(5) 0.0181(5) -0.0012(4) 0.0012(4) -0.0009(4)
C41 0.0221(6) 0.0262(6) 0.0277(6) -0.0036(5) 0.0037(5) 0.0042(5)
C42 0.0205(6) 0.0452(8) 0.0297(7) -0.0030(6) 0.0071(5) 0.0074(5)
C43 0.0180(6) 0.0493(8) 0.0286(7) 0.0061(6) 0.0056(5) -0.0034(5)
C44 0.0207(6) 0.0323(7) 0.0256(6) 0.0068(5) 0.0018(5) -0.0075(5)
C45 0.0166(5) 0.0203(5) 0.0179(5) 0.0010(4) -0.0006(4) -0.0033(4)
C46 0.0171(5) 0.0154(5) 0.0166(5) -0.0003(4) -0.0014(4) -0.0029(4)
C47 0.0272(6) 0.0139(5) 0.0234(6) -0.0001(4) -0.0042(4) -0.0045(4)
C48 0.0306(6) 0.0154(5) 0.0282(6) -0.0059(4) -0.0054(5) 0.0030(4)
C49 0.0207(5) 0.0230(6) 0.0221(6) -0.0069(4) -0.0005(4) 0.0044(4)
C50 0.0164(5) 0.0180(5) 0.0188(5) -0.0014(4) 0.0005(4) -0.0008(4)
C51 0.0153(5) 0.0118(5) 0.0159(5) -0.0014(4) -0.0016(4) -0.0001(4)

loop_
_atom_type_symbol
_atom_type_description
_atom_type_scat_dispersion_real
_atom_type_scat_dispersion_imag
_atom_type_scat_source
C C 0.0019 0.0011 'International Tables Vol C Tables 4.2.6.8 and 6.1.1.4'
H H 0.0000 0.0000 'International Tables Vol C Tables 4.2.6.8 and 6.1.1.4'
N N 0.0040 0.0024 'International Tables Vol C Tables 4.2.6.8 and 6.1.1.4'

loop_
_geom_angle_atom_site_label_1
_geom_angle_atom_site_label_2
_geom_angle_atom_site_label_3
_geom_angle
C13 N1 C1 119.99(9)
C13 N1 C7 119.62(9)
C1 N1 C7 116.27(9)
C19 N2 C20 106.21(9)
C19 N3 C21 107.17(8)
C19 N3 C34 124.69(9)
C21 N3 C34 127.79(9)
C51 N4 C40 108.29(9)
C51 N4 C37 125.13(9)
C40 N4 C37 126.16(9)
C2 C1 C6 119.34(11)
C2 C1 N1 121.36(10)
C6 C1 N1 119.28(11)
C1 C2 C3 120.35(11)
C1 C2 H2 119.8
C3 C2 H2 119.8
C4 C3 C2 120.28(12)
C4 C3 H3 119.9
C2 C3 H3 119.9
C3 C4 C5 119.54(11)
C3 C4 H4 120.2
C5 C4 H4 120.2
C4 C5 C6 120.79(12)
C4 C5 H5 119.6
C6 C5 H5 119.6
C5 C6 C1 119.68(12)
C5 C6 H6 120.2
C1 C6 H6 120.2
C8 C7 C12 119.77(11)
C8 C7 N1 120.37(11)
C12 C7 N1 119.86(11)
C7 C8 C9 119.86(13)
C7 C8 H8 120.1
C9 C8 H8 120.1
C10 C9 C8 120.33(13)
C10 C9 H9 119.8
C8 C9 H9 119.8
C11 C10 C9 119.88(12)
C11 C10 H10 120.1
C9 C10 H10 120.1
C10 C11 C12 120.45(13)
C10 C11 H11 119.8
C12 C11 H11 119.8
C11 C12 C7 119.71(13)
C11 C12 H12 120.1
C7 C12 H12 120.1
C14 C13 C18 118.14(10)
C14 C13 N1 120.01(10)
C18 C13 N1 121.86(10)
C15 C14 C13 121.20(10)
C15 C14 H14 119.4
C13 C14 H14 119.4
C14 C15 C16 120.89(10)
C14 C15 H15 119.6
C16 C15 H15 119.6
C17 C16 C15 117.78(10)
C17 C16 C19 118.22(9)
C15 C16 C19 123.93(9)
C18 C17 C16 121.75(10)
C18 C17 H17 119.1
C16 C17 H17 119.1
C17 C18 C13 120.20(10)
C17 C18 H18 119.9
C13 C18 H18 119.9
N2 C19 N3 111.01(9)
N2 C19 C16 123.02(9)
N3 C19 C16 125.97(9)
C21 C20 N2 110.49(9)
C21 C20 C22 130.61(10)
N2 C20 C22 118.79(9)
C20 C21 N3 105.12(9)
C20 C21 C28 130.35(10)
N3 C21 C28 124.52(9)
C23 C22 C27 118.88(10)
C23 C22 C20 121.88(10)
C27 C22 C20 119.04(10)
C24 C23 C22 120.32(11)
C24 C23 H23 119.8
C22 C23 H23 119.8
C25 C24 C23 120.27(12)
C25 C24 H24 119.9
C23 C24 H24 119.9
C26 C25 C24 119.79(11)
C26 C25 H25 120.1
C24 C25 H25 120.1
C25 C26 C27 120.27(11)
C25 C26 H26 119.9
C27 C26 H26 119.9
C26 C27 C22 120.47(11)
C26 C27 H27 119.8
C22 C27 H27 119.8
C29 C28 C33 118.61(10)
C29 C28 C21 118.85(10)
C33 C28 C21 122.48(10)
C30 C29 C28 120.64(12)
C30 C29 H29 119.7
C28 C29 H29 119.7
C29 C30 C31 120.32(13)
C29 C30 H30 119.8
C31 C30 H30 119.8
C32 C31 C30 119.63(12)
C32 C31 H31 120.2
C30 C31 H31 120.2
C31 C32 C33 120.47(12)
C31 C32 H32 119.8
C33 C32 H32 119.8
C32 C33 C28 120.33(12)
C32 C33 H33 119.8
C28 C33 H33 119.8
C35 C34 C39 120.68(9)
C35 C34 N3 118.18(9)
C39 C34 N3 121.08(9)
C36 C35 C34 120.00(9)
C36 C35 H35 120.0
C34 C35 H35 120.0
C35 C36 C37 119.71(10)
C35 C36 H36 120.1
C37 C36 H36 120.1
C36 C37 C38 120.27(10)
C36 C37 N4 119.81(9)
C38 C37 N4 119.92(9)
C39 C38 C37 119.90(9)
C39 C38 H38 120.1
C37 C38 H38 120.1
C34 C39 C38 119.41(10)
C34 C39 H39 120.3
C38 C39 H39 120.3
C41 C40 N4 129.08(10)
C41 C40 C45 122.05(10)
N4 C40 C45 108.86(9)
C42 C41 C40 117.21(12)
C42 C41 H41 121.4
C40 C41 H41 121.4
C41 C42 C43 121.44(12)
C41 C42 H42 119.3
C43 C42 H42 119.3
C44 C43 C42 121.24(12)
C44 C43 H43 119.4
C42 C43 H43 119.4
C43 C44 C45 118.59(12)
C43 C44 H44 120.7
C45 C44 H44 120.7
C44 C45 C40 119.45(11)
C44 C45 C46 133.46(11)
C40 C45 C46 107.08(9)
C47 C46 C51 119.10(10)
C47 C46 C45 134.35(10)
C51 C46 C45 106.54(9)
C48 C47 C46 119.43(11)
C48 C47 H47 120.3
C46 C47 H47 120.3
C47 C48 C49 120.14(11)
C47 C48 H48 119.9
C49 C48 H48 119.9
C50 C49 C48 121.65(11)
C50 C49 H49 119.2
C48 C49 H49 119.2
C49 C50 C51 117.76(10)
C49 C50 H50 121.1
C51 C50 H50 121.1
C50 C51 N4 128.94(10)
C50 C51 C46 121.82(10)
N4 C51 C46 109.20(9)

loop_
_geom_bond_atom_site_label_1
_geom_bond_atom_site_label_2
_geom_bond_distance
N1 C13 1.4093(14)
N1 C1 1.4239(14)
N1 C7 1.4315(14)
N2 C19 1.3217(13)
N2 C20 1.3820(14)
N3 C19 1.3797(13)
N3 C21 1.3958(13)
N3 C34 1.4346(13)
N4 C51 1.3937(13)
N4 C40 1.3950(14)
N4 C37 1.4212(13)
C1 C2 1.3871(16)
C1 C6 1.3923(16)
C2 C3 1.3913(17)
C2 H2 0.9500
C3 C4 1.3755(19)
C3 H3 0.9500
C4 C5 1.384(2)
C4 H4 0.9500
C5 C6 1.3879(18)
C5 H5 0.9500
C6 H6 0.9500
C7 C8 1.3821(18)
C7 C12 1.3911(17)
C8 C9 1.3899(18)
C8 H8 0.9500
C9 C10 1.381(2)
C9 H9 0.9500
C10 C11 1.372(2)
C10 H10 0.9500
C11 C12 1.3902(18)
C11 H11 0.9500
C12 H12 0.9500
C13 C14 1.4009(15)
C13 C18 1.4022(15)
C14 C15 1.3815(15)
C14 H14 0.9500
C15 C16 1.3982(15)
C15 H15 0.9500
C16 C17 1.3980(14)
C16 C19 1.4680(15)
C17 C18 1.3842(15)
C17 H17 0.9500
C18 H18 0.9500
C20 C21 1.3782(15)
C20 C22 1.4756(15)
C21 C28 1.4743(14)
C22 C23 1.3953(16)
C22 C27 1.3970(15)
C23 C24 1.3910(16)
C23 H23 0.9500
C24 C25 1.3872(18)
C24 H24 0.9500
C25 C26 1.3829(19)
C25 H25 0.9500
C26 C27 1.3892(15)
C26 H26 0.9500
C27 H27 0.9500
C28 C29 1.3953(16)
C28 C33 1.3988(15)
C29 C30 1.3832(17)
C29 H29 0.9500
C30 C31 1.387(2)
C30 H30 0.9500
C31 C32 1.380(2)
C31 H31 0.9500
C32 C33 1.3884(16)
C32 H32 0.9500
C33 H33 0.9500
C34 C35 1.3870(15)
C34 C39 1.3874(14)
C35 C36 1.3851(15)
C35 H35 0.9500
C36 C37 1.3898(15)
C36 H36 0.9500
C37 C38 1.3936(15)
C38 C39 1.3917(14)
C38 H38 0.9500
C39 H39 0.9500
C40 C41 1.3915(16)
C40 C45 1.4091(16)
C41 C42 1.3886(18)
C41 H41 0.9500
C42 C43 1.394(2)
C42 H42 0.9500
C43 C44 1.3822(19)
C43 H43 0.9500
C44 C45 1.3981(16)
C44 H44 0.9500
C45 C46 1.4446(15)
C46 C47 1.3985(15)
C46 C51 1.4100(14)
C47 C48 1.3846(18)
C47 H47 0.9500
C48 C49 1.4029(17)
C48 H48 0.9500
C49 C50 1.3815(16)
C49 H49 0.9500
C50 C51 1.3883(15)
C50 H50 0.9500

loop_
_geom_torsion_atom_site_label_1
_geom_torsion_atom_site_label_2
_geom_torsion_atom_site_label_3
_geom_torsion_atom_site_label_4
_geom_torsion
C13 N1 C1 C2 39.05(16)
C7 N1 C1 C2 -118.08(12)
C13 N1 C1 C6 -142.36(11)
C7 N1 C1 C6 60.52(15)
C6 C1 C2 C3 1.14(17)
N1 C1 C2 C3 179.73(10)
C1 C2 C3 C4 -1.76(18)
C2 C3 C4 C5 1.20(18)
C3 C4 C5 C6 -0.04(18)
C4 C5 C6 C1 -0.57(18)
C2 C1 C6 C5 0.02(17)
N1 C1 C6 C5 -178.61(10)
C13 N1 C7 C8 -109.75(13)
C1 N1 C7 C8 47.47(15)
C13 N1 C7 C12 71.14(15)
C1 N1 C7 C12 -131.65(12)
C12 C7 C8 C9 -0.58(19)
N1 C7 C8 C9 -179.69(12)
C7 C8 C9 C10 0.3(2)
C8 C9 C10 C11 0.1(2)
C9 C10 C11 C12 -0.2(2)
C10 C11 C12 C7 0.0(2)
C8 C7 C12 C11 0.43(19)
N1 C7 C12 C11 179.54(11)
C1 N1 C13 C14 36.19(16)
C7 N1 C13 C14 -167.45(11)
C1 N1 C13 C18 -143.79(11)
C7 N1 C13 C18 12.57(16)
C18 C13 C14 C15 2.38(16)
N1 C13 C14 C15 -177.60(10)
C13 C14 C15 C16 -2.01(17)
C14 C15 C16 C17 0.23(16)
C14 C15 C16 C19 177.09(10)
C15 C16 C17 C18 1.12(15)
C19 C16 C17 C18 -175.92(10)
C16 C17 C18 C13 -0.72(16)
C14 C13 C18 C17 -1.02(16)
N1 C13 C18 C17 178.96(10)
C20 N2 C19 N3 0.24(12)
C20 N2 C19 C16 179.89(10)
C21 N3 C19 N2 0.31(12)
C34 N3 C19 N2 -173.28(10)
C21 N3 C19 C16 -179.33(10)
C34 N3 C19 C16 7.08(16)
C17 C16 C19 N2 31.75(15)
C15 C16 C19 N2 -145.09(11)
C17 C16 C19 N3 -148.65(10)
C15 C16 C19 N3 34.51(17)
C19 N2 C20 C21 -0.72(13)
C19 N2 C20 C22 175.79(9)
N2 C20 C21 N3 0.90(12)
C22 C20 C21 N3 -175.08(11)
N2 C20 C21 C28 -177.83(10)
C22 C20 C21 C28 6.2(2)
C19 N3 C21 C20 -0.72(11)
C34 N3 C21 C20 172.61(10)
C19 N3 C21 C28 178.10(10)
C34 N3 C21 C28 -8.56(17)
C21 C20 C22 C23 35.74(18)
N2 C20 C22 C23 -139.95(11)
C21 C20 C22 C27 -149.45(12)
N2 C20 C22 C27 34.86(15)
C27 C22 C23 C24 -0.19(17)
C20 C22 C23 C24 174.63(11)
C22 C23 C24 C25 0.33(18)
C23 C24 C25 C26 -0.23(18)
C24 C25 C26 C27 -0.01(18)
C25 C26 C27 C22 0.16(17)
C23 C22 C27 C26 -0.05(16)
C20 C22 C27 C26 -175.02(10)
C20 C21 C28 C29 41.23(17)
N3 C21 C28 C29 -137.28(11)
C20 C21 C28 C33 -135.75(12)
N3 C21 C28 C33 45.74(16)
C33 C28 C29 C30 0.57(17)
C21 C28 C29 C30 -176.53(11)
C28 C29 C30 C31 -0.4(2)
C29 C30 C31 C32 0.1(2)
C30 C31 C32 C33 0.1(2)
C31 C32 C33 C28 0.15(18)
C29 C28 C33 C32 -0.46(16)
C21 C28 C33 C32 176.53(10)
C19 N3 C34 C35 53.02(14)
C21 N3 C34 C35 -119.23(12)
C19 N3 C34 C39 -124.38(11)
C21 N3 C34 C39 63.37(15)
C39 C34 C35 C36 2.06(16)
N3 C34 C35 C36 -175.35(10)
C34 C35 C36 C37 -1.42(16)
C35 C36 C37 C38 0.00(16)
C35 C36 C37 N4 179.76(10)
C51 N4 C37 C36 126.95(12)
C40 N4 C37 C36 -61.37(15)
C51 N4 C37 C38 -53.29(15)
C40 N4 C37 C38 118.40(12)
C36 C37 C38 C39 0.80(16)
N4 C37 C38 C39 -178.96(10)
C35 C34 C39 C38 -1.25(16)
N3 C34 C39 C38 176.08(9)
C37 C38 C39 C34 -0.18(16)
C51 N4 C40 C41 -179.35(12)
C37 N4 C40 C41 7.81(19)
C51 N4 C40 C45 0.31(12)
C37 N4 C40 C45 -172.54(10)
N4 C40 C41 C42 178.50(12)
C45 C40 C41 C42 -1.11(18)
C40 C41 C42 C43 0.3(2)
C41 C42 C43 C44 0.4(2)
C42 C43 C44 C45 -0.5(2)
C43 C44 C45 C40 -0.30(18)
C43 C44 C45 C46 -179.23(12)
C41 C40 C45 C44 1.11(17)
N4 C40 C45 C44 -178.57(10)
C41 C40 C45 C46 -179.70(11)
N4 C40 C45 C46 0.62(12)
C44 C45 C46 C47 -1.5(2)
C40 C45 C46 C47 179.50(12)
C44 C45 C46 C51 177.73(12)
C40 C45 C46 C51 -1.29(12)
C51 C46 C47 C48 -0.26(16)
C45 C46 C47 C48 178.87(12)
C46 C47 C48 C49 -1.92(17)
C47 C48 C49 C50 1.38(18)
C48 C49 C50 C51 1.39(17)
C49 C50 C51 N4 179.11(11)
C49 C50 C51 C46 -3.65(16)
C40 N4 C51 C50 176.36(11)
C37 N4 C51 C50 -10.70(18)
C40 N4 C51 C46 -1.15(12)
C37 N4 C51 C46 171.79(10)
C47 C46 C51 C50 3.14(16)
C45 C46 C51 C50 -176.21(10)
C47 C46 C51 N4 -179.14(10)
C45 C46 C51 N4 1.51(12)
